data_1543330
loop_
_publ_author_name
'Caffy, F.'
'Delbosc, N.'
'Ch\'avez, P.'
'L\'ev\^eque, P.'
'Faure-Vincent, J.'
'Travers, J.-P.'
'Djurado, D.'
'P\'ecaut, J.'
'Gr\'evin, B.'
'Lemaitre, N.'
'Leclerc, N.'
'Demadrille, R.'

_publ_section_title
;
 Synthesis, optoelectronic properties and photovoltaic performances of
 wide band-gap copolymers based on dibenzosilole and quinoxaline units,
 rivals to P3HT
;
_journal_issue 25
_journal_name_full 'Polym. Chem.'
_journal_page_first 4160
_journal_paper_doi 10.1039/C6PY00370B
_journal_volume 7
_journal_year 2016
_chemical_formula_moiety 'C40 H42 Br2 F2 N2 S4'
_chemical_formula_sum 'C40 H42 Br2 F2 N2 S4'
_chemical_formula_weight 876.81
_chemical_name_systematic 5,8-bis(5-bromothiophen-2-yl)-6,7-difluoro-2,3-bis(5-octylthiophen-2-yl)quinoxaline
_space_group_crystal_system triclinic
_space_group_IT_number 2
_space_group_name_Hall '-P 1'
_space_group_name_H-M_alt 'P -1'
_symmetry_space_group_name_Hall '-P 1'
_symmetry_space_group_name_H-M 'P -1'
_atom_sites_solution_hydrogens geom
_audit_creation_date 2015-11-10
_audit_creation_method
;
Olex2 1.2
(compiled 2015.09.30 svn.r3233 for OlexSys, GUI svn.r5103)
;
_audit_update_record
;
2016-03-01 deposited with the CCDC.
2016-05-05 downloaded from the CCDC.
;
_cell_angle_alpha 112.675(6)
_cell_angle_beta 100.139(5)
_cell_angle_gamma 92.575(5)
_cell_formula_units_Z 6
_cell_length_a 16.7687(11)
_cell_length_b 18.2589(12)
_cell_length_c 20.6070(12)
_cell_measurement_reflns_used 2440
_cell_measurement_temperature 150(2)
_cell_measurement_theta_max 28.5480
_cell_measurement_theta_min 3.4210
_cell_volume 5686.5(7)
_computing_cell_refinement
;
Agilent Technologies, (2013), CrysAlisPro Software system, 
version 1.171. 36.28, Agilent Technologies UK Ltd, Oxford, UK
;
_computing_data_collection
;
Agilent Technologies, (2013), CrysAlisPro Software system, 
version 1.171.36.28, Agilent Technologies UK Ltd, Oxford, UK
;
_computing_data_reduction
;
Agilent Technologies, (2013), CrysAlisPro Software system, 
version 1.171. 36.28, Agilent Technologies UK Ltd, Oxford, UK
;
_computing_molecular_graphics 'Olex2 (Dolomanov et al., 2009)'
_computing_publication_material 'Olex2 (Dolomanov et al., 2009)'
_computing_structure_refinement
;
OLEX2: a complete structure solution, refinement and analysis program 
(O. V. Dolomanov, L. J. Bourhis, R. J. Gildea, J. A. K. Howard and 
H. Puschmann. J. Appl. Cryst. 2009, 42, 339-34).
;
_computing_structure_solution
;
SUPERFLIP program (Palatinus, L. & Chapuis, G. J. Appl. Cryst., 2007,
 40, 786-790)
;
_diffrn_ambient_temperature 150(2)
_diffrn_detector_area_resol_mean 15.9653
_diffrn_measured_fraction_theta_full 0.972
_diffrn_measured_fraction_theta_max 0.970
_diffrn_measurement_details
;
  1 omega  -49.00   42.00   1.0000  160.0000
omega____ theta____ kappa____ phi______ frames
    -      -27.1239   57.0000  150.0000 91

  2 omega  -97.00    3.00   1.0000  160.0000
omega____ theta____ kappa____ phi______ frames
    -      -27.1239  -77.0000 -180.0000 100

  3 omega  -97.00    3.00   1.0000  160.0000
omega____ theta____ kappa____ phi______ frames
    -      -27.1239  -77.0000  -90.0000 100

  4 omega  -57.00   16.00   1.0000  160.0000
omega____ theta____ kappa____ phi______ frames
    -      -27.1239   77.0000   30.0000 73
;
_diffrn_measurement_device_type 'Xcalibur, Sapphire3'
_diffrn_measurement_method '\w scans'
_diffrn_radiation_type MoK\a
_diffrn_radiation_wavelength 0.71073
_diffrn_reflns_av_R_equivalents 0.0686
_diffrn_reflns_av_unetI/netI 0.1577
_diffrn_reflns_Laue_measured_fraction_full 0.972
_diffrn_reflns_Laue_measured_fraction_max 0.970
_diffrn_reflns_limit_h_max 20
_diffrn_reflns_limit_h_min -19
_diffrn_reflns_limit_k_max 22
_diffrn_reflns_limit_k_min -20
_diffrn_reflns_limit_l_max 25
_diffrn_reflns_limit_l_min -25
_diffrn_reflns_number 38407
_diffrn_reflns_point_group_measured_fraction_full 0.972
_diffrn_reflns_point_group_measured_fraction_max 0.970
_diffrn_reflns_theta_full 25.242
_diffrn_reflns_theta_max 26.372
_diffrn_reflns_theta_min 3.215
_exptl_absorpt_coefficient_mu 2.401
_exptl_absorpt_correction_T_max 0.914
_exptl_absorpt_correction_T_min 0.536
_exptl_absorpt_correction_type analytical
_exptl_absorpt_process_details
;
CrysAlisPro, Agilent Technologies,
Version 1.171.36.28 (release 01-02-2013 CrysAlis171 .NET)
(compiled Feb  1 2013,16:14:44)
Analytical numeric absorption correction using a multifaceted crystal
            model based on expressions derived by R.C. Clark & J.S. Reid.
(Clark, R. C. & Reid, J. S. (1995). Acta Cryst. A51, 887-897)
;
_exptl_crystal_colour 'translucent intense orange'
_exptl_crystal_density_diffrn 1.536
_exptl_crystal_description needle
_exptl_crystal_F_000 2688
_exptl_crystal_size_max 0.457
_exptl_crystal_size_mid 0.057
_exptl_crystal_size_min 0.043
_refine_diff_density_max 1.323
_refine_diff_density_min -0.828
_refine_diff_density_rms 0.105
_refine_ls_extinction_method none
_refine_ls_goodness_of_fit_ref 0.973
_refine_ls_hydrogen_treatment constr
_refine_ls_matrix_type full
_refine_ls_number_parameters 1357
_refine_ls_number_reflns 22546
_refine_ls_number_restraints 0
_refine_ls_restrained_S_all 0.973
_refine_ls_R_factor_all 0.1857
_refine_ls_R_factor_gt 0.0742
_refine_ls_shift/su_max 0.005
_refine_ls_shift/su_mean 0.000
_refine_ls_structure_factor_coef Fsqd
_refine_ls_weighting_details 'w=1/[\s^2^(Fo^2^)+(0.0343P)^2^] where P=(Fo^2^+2Fc^2^)/3'
_refine_ls_weighting_scheme calc
_refine_ls_wR_factor_gt 0.1218
_refine_ls_wR_factor_ref 0.1659
_reflns_Friedel_coverage 0.000
_reflns_number_gt 9934
_reflns_number_total 22546
_reflns_threshold_expression 'I > 2\s(I)'
_cod_data_source_file c6py00370b2.cif
_cod_data_source_block fl57
_cod_depositor_comments 'Adding full bibliography for 1543328--1543330.cif.'
_cod_database_code 1543330
_shelxl_version_number 2013-4
_shelx_space_group_comment
;
The symmetry employed for this shelxl refinement is uniquely defined 
by the following loop, which should always be used as a source of 
symmetry information in preference to the above space-group names. 
They are only intended as comments. 
;
_shelx_estimated_absorpt_t_max 0.904
_shelx_estimated_absorpt_t_min 0.407
_olex2_refinement_description
;
1. Fixed Uiso
 At 1.2 times of:
  All C(H) groups, All C(H,H) groups
 At 1.5 times of:
  All C(H,H,H) groups
2.a Secondary CH2 refined with riding coordinates:
 C21(H21A,H21B), C22(H22A,H22B), C23(H23A,H23B), C24(H24A,H24B), C25(H25A,
 H25B), C26(H26A,H26B), C27(H27A,H27B), C33(H33A,H33B), C34(H34A,H34B),
 C35(H35A,H35B), C36(H36A,H36B), C37(H37A,H37B), C38(H38A,H38B), C39(H39A,H39B),
  C61(H61A,H61B), C62(H62A,H62B), C63(H63A,H63B), C64(H64A,H64B), C65(H65A,
 H65B), C66(H66A,H66B), C67(H67A,H67B), C73(H73A,H73B), C74(H74A,H74B),
 C75(H75A,H75B), C76(H76A,H76B), C77(H77A,H77B), C78(H78A,H78B), C79(H79A,H79B),
  C101(H10A,H10B), C102(H10C,H10D), C103(H10E,H10F), C104(H10G,H10H), C105(H10I,
 H10J), C106(H10K,H10L), C107(H10M,H10N), C113(H11A,H11B), C114(H11C,H11D),
 C115(H11E,H11F), C116(H11G,H11H), C117(H11I,H11J), C118(H11K,H11L), C119(H11M,
 H11N)
2.b Aromatic/amide H refined with riding coordinates:
 C10(H10), C11(H11), C14(H14), C15(H15), C18(H18), C19(H19), C30(H30),
 C31(H31), C50(H50), C51(H51), C54(H54), C55(H55), C58(H58), C59(H59), C70(H70),
  C71(H71), C90(H90), C91(H91), C94(H94), C95(H95), C98(H98), C99(H99),
 C110(H110), C111(H111)
2.c Idealised Me refined as rotating group:
 C28(H28A,H28B,H28C), C40(H40A,H40B,H40C), C68(H68A,H68B,H68C), C80(H80A,H80B,
 H80C), C108(H10O,H10P,H10Q), C120(H12A,H12B,H12C)
;
_olex2_submission_special_instructions 'No special instructions were received'

loop_
_space_group_symop_operation_xyz
'x, y, z'
'-x, -y, -z'

loop_
_atom_site_label
_atom_site_type_symbol
_atom_site_fract_x
_atom_site_fract_y
_atom_site_fract_z
_atom_site_U_iso_or_equiv
_atom_site_adp_type
_atom_site_occupancy
_atom_site_site_symmetry_order
_atom_site_calc_flag
_atom_site_refinement_flags_posn
Br1 Br 0.40712(5) 0.54881(5) 0.23557(4) 0.0386(2) Uani 1 1 d .
Br2 Br 0.07318(6) 0.80685(6) 0.84407(4) 0.0454(3) Uani 1 1 d .
S1 S 0.34331(12) 0.62025(11) 0.37524(9) 0.0248(5) Uani 1 1 d .
S2 S 0.16080(12) 0.76698(12) 0.71749(9) 0.0276(5) Uani 1 1 d .
S3 S 0.06853(12) 0.87205(11) 0.62606(10) 0.0276(5) Uani 1 1 d .
S4 S 0.24389(12) 0.76802(12) 0.35679(10) 0.0303(5) Uani 1 1 d .
F1 F 0.4241(2) 0.5602(2) 0.56981(19) 0.0293(10) Uani 1 1 d .
F2 F 0.3581(2) 0.5993(2) 0.67662(19) 0.0287(10) Uani 1 1 d .
N1 N 0.2632(3) 0.7163(3) 0.4737(3) 0.0196(14) Uani 1 1 d .
N2 N 0.1962(3) 0.7646(3) 0.5935(3) 0.0177(13) Uani 1 1 d .
C1 C 0.2881(4) 0.6899(4) 0.5264(3) 0.0207(17) Uani 1 1 d .
C2 C 0.3491(4) 0.6363(4) 0.5164(3) 0.0200(16) Uani 1 1 d .
C3 C 0.3682(4) 0.6103(4) 0.5708(4) 0.0248(18) Uani 1 1 d .
C4 C 0.3297(5) 0.6312(4) 0.6292(4) 0.0262(18) Uani 1 1 d .
C5 C 0.2700(4) 0.6797(4) 0.6397(3) 0.0211(17) Uani 1 1 d .
C6 C 0.2497(4) 0.7111(4) 0.5853(3) 0.0198(17) Uani 1 1 d .
C7 C 0.1770(4) 0.7944(4) 0.5448(3) 0.0217(17) Uani 1 1 d .
C8 C 0.2079(4) 0.7651(4) 0.4804(3) 0.0194(16) Uani 1 1 d .
C9 C 0.3855(4) 0.6087(4) 0.4530(3) 0.0188(16) Uani 1 1 d .
C10 C 0.4506(4) 0.5662(4) 0.4423(4) 0.0243(18) Uani 1 1 d .
H10 H 0.4820 0.5532 0.4785 0.029 Uiso 1 1 calc R
C11 C 0.4674(4) 0.5435(4) 0.3731(4) 0.0263(18) Uani 1 1 d .
H11 H 0.5114 0.5152 0.3578 0.032 Uiso 1 1 calc R
C12 C 0.4128(4) 0.5671(4) 0.3318(3) 0.0262(18) Uani 1 1 d .
C13 C 0.2299(4) 0.6981(4) 0.7000(3) 0.0229(17) Uani 1 1 d .
C14 C 0.2394(5) 0.6669(5) 0.7512(4) 0.033(2) Uani 1 1 d .
H14 H 0.2757 0.6287 0.7519 0.040 Uiso 1 1 calc R
C15 C 0.1911(5) 0.6962(5) 0.8023(4) 0.037(2) Uani 1 1 d .
H15 H 0.1899 0.6792 0.8403 0.045 Uiso 1 1 calc R
C16 C 0.1466(5) 0.7511(4) 0.7911(3) 0.0296(19) Uani 1 1 d .
C17 C 0.1279(4) 0.8589(4) 0.5626(3) 0.0237(17) Uani 1 1 d .
C18 C 0.1272(5) 0.9250(5) 0.5447(4) 0.035(2) Uani 1 1 d .
H18 H 0.1555 0.9305 0.5104 0.043 Uiso 1 1 calc R
C19 C 0.0804(5) 0.9835(5) 0.5825(4) 0.037(2) Uani 1 1 d .
H19 H 0.0763 1.0331 0.5778 0.045 Uiso 1 1 calc R
C20 C 0.0416(4) 0.9610(5) 0.6266(4) 0.0281(18) Uani 1 1 d .
C21 C -0.0103(5) 1.0095(4) 0.6744(3) 0.0286(19) Uani 1 1 d .
H21A H -0.0599 1.0151 0.6435 0.034 Uiso 1 1 calc R
H21B H 0.0199 1.0637 0.7023 0.034 Uiso 1 1 calc R
C22 C -0.0373(5) 0.9796(4) 0.7271(3) 0.0295(19) Uani 1 1 d .
H22A H -0.0721 0.9276 0.7002 0.035 Uiso 1 1 calc R
H22B H 0.0113 0.9710 0.7571 0.035 Uiso 1 1 calc R
C23 C -0.0843(4) 1.0383(4) 0.7750(3) 0.0256(18) Uani 1 1 d .
H23A H -0.0484 1.0897 0.8014 0.031 Uiso 1 1 calc R
H23B H -0.1311 1.0478 0.7438 0.031 Uiso 1 1 calc R
C24 C -0.1164(5) 1.0153(4) 0.8289(4) 0.0284(19) Uani 1 1 d .
H24A H -0.0711 1.0012 0.8581 0.034 Uiso 1 1 calc R
H24B H -0.1575 0.9674 0.8033 0.034 Uiso 1 1 calc R
C25 C -0.1549(5) 1.0826(4) 0.8782(4) 0.0270(18) Uani 1 1 d .
H25A H -0.1118 1.1283 0.9062 0.032 Uiso 1 1 calc R
H25B H -0.1954 1.1001 0.8478 0.032 Uiso 1 1 calc R
C26 C -0.1965(5) 1.0643(4) 0.9299(4) 0.0293(19) Uani 1 1 d .
H26A H -0.1561 1.0491 0.9622 0.035 Uiso 1 1 calc R
H26B H -0.2393 1.0182 0.9027 0.035 Uiso 1 1 calc R
C27 C -0.2350(5) 1.1352(4) 0.9750(4) 0.033(2) Uani 1 1 d .
H27A H -0.1916 1.1806 1.0033 0.039 Uiso 1 1 calc R
H27B H -0.2735 1.1518 0.9423 0.039 Uiso 1 1 calc R
C28 C -0.2806(5) 1.1178(5) 1.0260(4) 0.044(2) Uani 1 1 d .
H28A H -0.3270 1.0765 0.9982 0.065 Uiso 1 1 calc GR
H28B H -0.3005 1.1667 1.0557 0.065 Uiso 1 1 calc GR
H28C H -0.2436 1.0990 1.0571 0.065 Uiso 1 1 calc GR
C29 C 0.1811(4) 0.7829(4) 0.4169(3) 0.0223(17) Uani 1 1 d .
C30 C 0.1076(5) 0.8001(5) 0.3912(4) 0.036(2) Uani 1 1 d .
H30 H 0.0644 0.8109 0.4166 0.044 Uiso 1 1 calc R
C31 C 0.1026(5) 0.8002(5) 0.3215(4) 0.037(2) Uani 1 1 d .
H31 H 0.0550 0.8095 0.2946 0.044 Uiso 1 1 calc R
C32 C 0.1733(5) 0.7857(4) 0.2976(4) 0.0280(19) Uani 1 1 d .
C33 C 0.1897(5) 0.7840(5) 0.2284(3) 0.035(2) Uani 1 1 d .
H33A H 0.2215 0.8353 0.2377 0.042 Uiso 1 1 calc R
H33B H 0.1370 0.7794 0.1957 0.042 Uiso 1 1 calc R
C34 C 0.2361(5) 0.7159(5) 0.1910(4) 0.038(2) Uani 1 1 d .
H34A H 0.2853 0.7163 0.2256 0.046 Uiso 1 1 calc R
H34B H 0.2012 0.6645 0.1758 0.046 Uiso 1 1 calc R
C35 C 0.2619(5) 0.7208(5) 0.1257(4) 0.034(2) Uani 1 1 d .
H35A H 0.2125 0.7211 0.0916 0.041 Uiso 1 1 calc R
H35B H 0.2966 0.7724 0.1413 0.041 Uiso 1 1 calc R
C36 C 0.3078(5) 0.6547(5) 0.0864(4) 0.042(2) Uani 1 1 d .
H36A H 0.2719 0.6032 0.0668 0.050 Uiso 1 1 calc R
H36B H 0.3555 0.6515 0.1208 0.050 Uiso 1 1 calc R
C37 C 0.3375(5) 0.6671(5) 0.0248(4) 0.041(2) Uani 1 1 d .
H37A H 0.2901 0.6728 -0.0084 0.049 Uiso 1 1 calc R
H37B H 0.3753 0.7174 0.0447 0.049 Uiso 1 1 calc R
C38 C 0.3803(5) 0.5992(5) -0.0169(4) 0.046(2) Uani 1 1 d .
H38A H 0.3420 0.5491 -0.0379 0.055 Uiso 1 1 calc R
H38B H 0.4269 0.5926 0.0164 0.055 Uiso 1 1 calc R
C39 C 0.4115(6) 0.6125(5) -0.0769(5) 0.058(3) Uani 1 1 d .
H39A H 0.3646 0.6177 -0.1109 0.070 Uiso 1 1 calc R
H39B H 0.4484 0.6635 -0.0561 0.070 Uiso 1 1 calc R
C40 C 0.4557(6) 0.5470(6) -0.1171(5) 0.073(3) Uani 1 1 d .
H40A H 0.4691 0.5559 -0.1581 0.110 Uiso 1 1 calc GR
H40B H 0.4211 0.4957 -0.1345 0.110 Uiso 1 1 calc GR
H40C H 0.5061 0.5461 -0.0852 0.110 Uiso 1 1 calc GR
Br41 Br 0.76108(6) 0.55771(5) 0.24591(4) 0.0453(3) Uani 1 1 d .
Br42 Br 0.42279(6) 0.80808(6) 0.85392(4) 0.0454(3) Uani 1 1 d .
S41 S 0.68763(12) 0.61739(11) 0.38154(10) 0.0288(5) Uani 1 1 d .
S42 S 0.50736(12) 0.76362(12) 0.72557(9) 0.0304(5) Uani 1 1 d .
S43 S 0.43114(13) 0.87669(12) 0.64407(10) 0.0340(5) Uani 1 1 d .
S44 S 0.53491(15) 0.73034(13) 0.34674(10) 0.0436(6) Uani 1 1 d .
F41 F 0.7551(3) 0.5405(2) 0.5684(2) 0.0321(11) Uani 1 1 d .
F42 F 0.6928(2) 0.5843(2) 0.6778(2) 0.0312(11) Uani 1 1 d .
N41 N 0.6089(3) 0.7097(3) 0.4807(3) 0.0219(14) Uani 1 1 d .
N42 N 0.5386(4) 0.7563(3) 0.5985(3) 0.0238(14) Uani 1 1 d .
C41 C 0.6275(4) 0.6777(4) 0.5298(3) 0.0210(17) Uani 1 1 d .
C42 C 0.6861(4) 0.6223(4) 0.5192(4) 0.0234(17) Uani 1 1 d .
C43 C 0.7032(4) 0.5940(4) 0.5715(4) 0.0252(18) Uani 1 1 d .
C44 C 0.6679(4) 0.6183(4) 0.6327(4) 0.0217(17) Uani 1 1 d .
C45 C 0.6119(4) 0.6707(4) 0.6442(3) 0.0215(17) Uani 1 1 d .
C46 C 0.5922(4) 0.7029(4) 0.5914(3) 0.0225(17) Uani 1 1 d .
C47 C 0.5181(4) 0.7865(4) 0.5496(3) 0.0223(17) Uani 1 1 d .
C48 C 0.5578(5) 0.7617(4) 0.4889(3) 0.0242(18) Uani 1 1 d .
C49 C 0.7227(5) 0.5960(4) 0.4551(4) 0.0241(17) Uani 1 1 d .
C50 C 0.7847(5) 0.5504(5) 0.4437(4) 0.0305(19) Uani 1 1 d .
H50 H 0.8114 0.5320 0.4781 0.037 Uiso 1 1 calc R
C51 C 0.8063(4) 0.5324(4) 0.3765(4) 0.0278(18) Uani 1 1 d .
H51 H 0.8490 0.5023 0.3607 0.033 Uiso 1 1 calc R
C52 C 0.7569(5) 0.5646(4) 0.3379(4) 0.0289(19) Uani 1 1 d .
C53 C 0.5738(5) 0.6922(4) 0.7069(3) 0.0270(18) Uani 1 1 d .
C54 C 0.5841(5) 0.6623(4) 0.7593(4) 0.036(2) Uani 1 1 d .
H54 H 0.6186 0.6225 0.7593 0.043 Uiso 1 1 calc R
C55 C 0.5390(5) 0.6960(5) 0.8131(4) 0.039(2) Uani 1 1 d .
H55 H 0.5396 0.6818 0.8529 0.047 Uiso 1 1 calc R
C56 C 0.4957(5) 0.7500(5) 0.8007(4) 0.033(2) Uani 1 1 d .
C57 C 0.4582(5) 0.8415(5) 0.5625(3) 0.0281(19) Uani 1 1 d .
C58 C 0.4119(5) 0.8673(5) 0.5180(4) 0.041(2) Uani 1 1 d .
H58 H 0.4141 0.8516 0.4688 0.049 Uiso 1 1 calc R
C59 C 0.3594(5) 0.9204(5) 0.5524(4) 0.043(2) Uani 1 1 d .
H59 H 0.3233 0.9452 0.5287 0.052 Uiso 1 1 calc R
C60 C 0.3650(4) 0.9328(5) 0.6219(3) 0.031(2) Uani 1 1 d .
C61 C 0.3216(4) 0.9899(4) 0.6742(3) 0.0268(18) Uani 1 1 d .
H61A H 0.2734 1.0019 0.6464 0.032 Uiso 1 1 calc R
H61B H 0.3586 1.0406 0.7013 0.032 Uiso 1 1 calc R
C62 C 0.2934(4) 0.9627(4) 0.7275(3) 0.0270(18) Uani 1 1 d .
H62A H 0.3410 0.9524 0.7573 0.032 Uiso 1 1 calc R
H62B H 0.2561 0.9121 0.7015 0.032 Uiso 1 1 calc R
C63 C 0.2495(5) 1.0258(5) 0.7758(4) 0.0313(19) Uani 1 1 d .
H63A H 0.2879 1.0756 0.8018 0.038 Uiso 1 1 calc R
H63B H 0.2038 1.0373 0.7449 0.038 Uiso 1 1 calc R
C64 C 0.2158(5) 1.0042(4) 0.8305(4) 0.0308(19) Uani 1 1 d .
H64A H 0.2608 0.9931 0.8622 0.037 Uiso 1 1 calc R
H64B H 0.1762 0.9552 0.8053 0.037 Uiso 1 1 calc R
C65 C 0.1738(5) 1.0719(4) 0.8759(4) 0.0302(19) Uani 1 1 d .
H65A H 0.1324 1.0855 0.8431 0.036 Uiso 1 1 calc R
H65B H 0.2150 1.1196 0.9026 0.036 Uiso 1 1 calc R
C66 C 0.1320(5) 1.0556(4) 0.9300(4) 0.0310(19) Uani 1 1 d .
H66A H 0.0898 1.0087 0.9040 0.037 Uiso 1 1 calc R
H66B H 0.1728 1.0426 0.9636 0.037 Uiso 1 1 calc R
C67 C 0.0931(5) 1.1260(5) 0.9718(4) 0.037(2) Uani 1 1 d .
H67A H 0.0563 1.1418 0.9376 0.044 Uiso 1 1 calc R
H67B H 0.1363 1.1715 1.0004 0.044 Uiso 1 1 calc R
C68 C 0.0450(5) 1.1109(5) 1.0218(4) 0.047(2) Uani 1 1 d .
H68A H -0.0006 1.0687 0.9936 0.070 Uiso 1 1 calc GR
H68B H 0.0237 1.1601 1.0490 0.070 Uiso 1 1 calc GR
H68C H 0.0806 1.0940 1.0552 0.070 Uiso 1 1 calc GR
C69 C 0.5442(5) 0.7930(4) 0.4334(4) 0.0309(19) Uani 1 1 d .
C70 C 0.5557(5) 0.8731(5) 0.4421(4) 0.042(2) Uani 1 1 d .
H70 H 0.5682 0.9187 0.4864 0.050 Uiso 1 1 calc R
C71 C 0.5448(5) 0.8736(5) 0.3702(4) 0.043(2) Uani 1 1 d .
H71 H 0.5463 0.9219 0.3629 0.052 Uiso 1 1 calc R
C72 C 0.5323(5) 0.8008(5) 0.3148(4) 0.039(2) Uani 1 1 d .
C73 C 0.5236(5) 0.7846(4) 0.2364(4) 0.034(2) Uani 1 1 d .
H73A H 0.5470 0.8330 0.2323 0.041 Uiso 1 1 calc R
H73B H 0.4648 0.7745 0.2137 0.041 Uiso 1 1 calc R
C74 C 0.5653(5) 0.7133(5) 0.1947(4) 0.034(2) Uani 1 1 d .
H74A H 0.6155 0.7106 0.2267 0.041 Uiso 1 1 calc R
H74B H 0.5283 0.6633 0.1799 0.041 Uiso 1 1 calc R
C75 C 0.5874(5) 0.7195(5) 0.1280(4) 0.035(2) Uani 1 1 d .
H75A H 0.5368 0.7206 0.0956 0.041 Uiso 1 1 calc R
H75B H 0.6224 0.7707 0.1430 0.041 Uiso 1 1 calc R
C76 C 0.6309(5) 0.6527(5) 0.0870(4) 0.038(2) Uani 1 1 d .
H76A H 0.5929 0.6024 0.0652 0.045 Uiso 1 1 calc R
H76B H 0.6769 0.6460 0.1208 0.045 Uiso 1 1 calc R
C77 C 0.6638(5) 0.6667(5) 0.0278(4) 0.033(2) Uani 1 1 d .
H77A H 0.6175 0.6713 -0.0070 0.040 Uiso 1 1 calc R
H77B H 0.7001 0.7181 0.0493 0.040 Uiso 1 1 calc R
C78 C 0.7110(5) 0.6007(5) -0.0125(4) 0.036(2) Uani 1 1 d .
H78A H 0.7552 0.5939 0.0227 0.043 Uiso 1 1 calc R
H78B H 0.6738 0.5499 -0.0363 0.043 Uiso 1 1 calc R
C79 C 0.7479(5) 0.6156(5) -0.0682(4) 0.045(2) Uani 1 1 d .
H79A H 0.7833 0.6675 -0.0450 0.054 Uiso 1 1 calc R
H79B H 0.7037 0.6195 -0.1050 0.054 Uiso 1 1 calc R
C80 C 0.7976(6) 0.5510(5) -0.1047(4) 0.055(3) Uani 1 1 d .
H80A H 0.8170 0.5619 -0.1426 0.083 Uiso 1 1 calc GR
H80B H 0.7636 0.4990 -0.1259 0.083 Uiso 1 1 calc GR
H80C H 0.8445 0.5500 -0.0693 0.083 Uiso 1 1 calc GR
Br81 Br 1.07348(6) 0.55938(6) 0.23247(4) 0.0508(3) Uani 1 1 d .
Br82 Br 0.74855(6) 0.82581(5) 0.85001(4) 0.0448(3) Uani 1 1 d .
S81 S 0.99630(12) 0.61861(12) 0.36618(10) 0.0304(5) Uani 1 1 d .
S82 S 0.82951(12) 0.78086(12) 0.71934(9) 0.0289(5) Uani 1 1 d .
S83 S 0.72665(12) 0.87784(11) 0.62187(10) 0.0281(5) Uani 1 1 d .
S84 S 0.89328(12) 0.76831(12) 0.34967(10) 0.0314(5) Uani 1 1 d .
F81 F 1.0738(3) 0.5576(2) 0.5585(2) 0.0333(11) Uani 1 1 d .
F82 F 1.0095(3) 0.5976(2) 0.6667(2) 0.0334(11) Uani 1 1 d .
N81 N 0.9179(3) 0.7204(3) 0.4676(3) 0.0221(14) Uani 1 1 d .
N82 N 0.8548(3) 0.7712(3) 0.5900(3) 0.0234(14) Uani 1 1 d .
C81 C 0.9426(4) 0.6917(4) 0.5176(4) 0.0219(17) Uani 1 1 d .
C82 C 1.0005(4) 0.6379(4) 0.5078(4) 0.0248(18) Uani 1 1 d .
C83 C 1.0190(4) 0.6089(4) 0.5604(4) 0.0254(18) Uani 1 1 d .
C84 C 0.9814(5) 0.6304(4) 0.6199(4) 0.0267(19) Uani 1 1 d .
C85 C 0.9244(4) 0.6810(4) 0.6319(3) 0.0229(17) Uani 1 1 d .
C86 C 0.9055(4) 0.7150(4) 0.5793(4) 0.0230(17) Uani 1 1 d .
C87 C 0.8352(4) 0.8030(4) 0.5422(4) 0.0263(18) Uani 1 1 d .
C88 C 0.8651(4) 0.7711(4) 0.4758(4) 0.0230(17) Uani 1 1 d .
C89 C 1.0392(4) 0.6103(4) 0.4455(3) 0.0215(17) Uani 1 1 d .
C90 C 1.1078(5) 0.5757(4) 0.4388(4) 0.0302(19) Uani 1 1 d .
H90 H 1.1404 0.5662 0.4767 0.036 Uiso 1 1 calc R
C91 C 1.1278(4) 0.5544(4) 0.3697(3) 0.0250(17) Uani 1 1 d .
H91 H 1.1744 0.5295 0.3563 0.030 Uiso 1 1 calc R
C92 C 1.0728(5) 0.5741(4) 0.3270(4) 0.0281(18) Uani 1 1 d .
C93 C 0.8861(4) 0.7020(4) 0.6951(4) 0.0253(18) Uani 1 1 d .
C94 C 0.8898(5) 0.6657(5) 0.7417(4) 0.036(2) Uani 1 1 d .
H94 H 0.9180 0.6205 0.7372 0.043 Uiso 1 1 calc R
C95 C 0.8485(5) 0.7007(5) 0.7968(4) 0.037(2) Uani 1 1 d .
H95 H 0.8458 0.6824 0.8338 0.044 Uiso 1 1 calc R
C96 C 0.8129(5) 0.7631(5) 0.7920(4) 0.034(2) Uani 1 1 d .
C97 C 0.7903(4) 0.8706(4) 0.5637(3) 0.0257(18) Uani 1 1 d .
C98 C 0.7953(5) 0.9389(4) 0.5505(4) 0.0287(19) Uani 1 1 d .
H98 H 0.8272 0.9470 0.5194 0.034 Uiso 1 1 calc R
C99 C 0.7482(5) 0.9949(5) 0.5882(4) 0.032(2) Uani 1 1 d .
H99 H 0.7465 1.0462 0.5868 0.038 Uiso 1 1 calc R
C100 C 0.7049(5) 0.9694(4) 0.6271(4) 0.0284(19) Uani 1 1 d .
C101 C 0.6448(5) 1.0119(5) 0.6697(4) 0.036(2) Uani 1 1 d .
H10A H 0.5907 0.9998 0.6369 0.043 Uiso 1 1 calc R
H10B H 0.6614 1.0702 0.6882 0.043 Uiso 1 1 calc R
C102 C 0.6361(5) 0.9910(5) 0.7323(4) 0.0312(19) Uani 1 1 d .
H10C H 0.6906 0.9979 0.7633 0.037 Uiso 1 1 calc R
H10D H 0.6129 0.9342 0.7142 0.037 Uiso 1 1 calc R
C103 C 0.5811(4) 1.0433(4) 0.7765(4) 0.0285(18) Uani 1 1 d .
H10E H 0.6092 1.0988 0.7996 0.034 Uiso 1 1 calc R
H10F H 0.5309 1.0433 0.7430 0.034 Uiso 1 1 calc R
C104 C 0.5559(5) 1.0217(5) 0.8342(4) 0.0314(19) Uani 1 1 d .
H10G H 0.5244 0.9678 0.8119 0.038 Uiso 1 1 calc R
H10H H 0.6052 1.0201 0.8678 0.038 Uiso 1 1 calc R
C105 C 0.5049(5) 1.0808(5) 0.8756(4) 0.034(2) Uani 1 1 d .
H10I H 0.4602 1.0874 0.8406 0.040 Uiso 1 1 calc R
H10J H 0.5392 1.1331 0.9017 0.040 Uiso 1 1 calc R
C106 C 0.4671(5) 1.0608(4) 0.9295(4) 0.0305(19) Uani 1 1 d .
H10K H 0.4307 1.0096 0.9040 0.037 Uiso 1 1 calc R
H10L H 0.5110 1.0538 0.9648 0.037 Uiso 1 1 calc R
C107 C 0.4187(5) 1.1255(4) 0.9689(4) 0.032(2) Uani 1 1 d .
H10M H 0.4565 1.1753 0.9976 0.038 Uiso 1 1 calc R
H10N H 0.3788 1.1360 0.9330 0.038 Uiso 1 1 calc R
C108 C 0.3738(5) 1.1057(5) 1.0181(4) 0.048(2) Uani 1 1 d .
H10O H 0.3363 1.0563 0.9904 0.072 Uiso 1 1 calc GR
H10P H 0.3428 1.1495 1.0403 0.072 Uiso 1 1 calc GR
H10Q H 0.4131 1.0983 1.0557 0.072 Uiso 1 1 calc GR
C109 C 0.8362(4) 0.7905(4) 0.4145(4) 0.0253(18) Uani 1 1 d .
C110 C 0.7632(5) 0.8140(4) 0.3912(4) 0.0299(19) Uani 1 1 d .
H110 H 0.7220 0.8278 0.4186 0.036 Uiso 1 1 calc R
C111 C 0.7565(5) 0.8154(4) 0.3223(4) 0.0301(19) Uani 1 1 d .
H111 H 0.7105 0.8304 0.2985 0.036 Uiso 1 1 calc R
C112 C 0.8241(5) 0.7926(4) 0.2936(4) 0.0287(19) Uani 1 1 d .
C113 C 0.8406(5) 0.7869(4) 0.2232(3) 0.0305(19) Uani 1 1 d .
H11A H 0.8741 0.8368 0.2312 0.037 Uiso 1 1 calc R
H11B H 0.7880 0.7836 0.1911 0.037 Uiso 1 1 calc R
C114 C 0.8839(5) 0.7165(5) 0.1850(4) 0.036(2) Uani 1 1 d .
H11C H 0.9299 0.7117 0.2199 0.043 Uiso 1 1 calc R
H11D H 0.8454 0.6666 0.1656 0.043 Uiso 1 1 calc R
C115 C 0.9160(5) 0.7259(5) 0.1243(4) 0.035(2) Uani 1 1 d .
H11E H 0.8694 0.7288 0.0888 0.042 Uiso 1 1 calc R
H11F H 0.9522 0.7772 0.1438 0.042 Uiso 1 1 calc R
C116 C 0.9624(5) 0.6593(5) 0.0865(4) 0.035(2) Uani 1 1 d .
H11G H 0.9248 0.6087 0.0640 0.042 Uiso 1 1 calc R
H11H H 1.0061 0.6537 0.1229 0.042 Uiso 1 1 calc R
C117 C 1.0009(5) 0.6703(5) 0.0291(4) 0.035(2) Uani 1 1 d .
H11I H 0.9575 0.6768 -0.0068 0.042 Uiso 1 1 calc R
H11J H 1.0394 0.7203 0.0517 0.042 Uiso 1 1 calc R
C118 C 1.0459(5) 0.6029(5) -0.0091(4) 0.038(2) Uani 1 1 d .
H11K H 1.0070 0.5533 -0.0336 0.045 Uiso 1 1 calc R
H11L H 1.0879 0.5948 0.0269 0.045 Uiso 1 1 calc R
C119 C 1.0873(6) 0.6164(5) -0.0645(4) 0.050(3) Uani 1 1 d .
H11M H 1.1245 0.6673 -0.0409 0.060 Uiso 1 1 calc R
H11N H 1.0453 0.6213 -0.1024 0.060 Uiso 1 1 calc R
C120 C 1.1357(6) 0.5483(5) -0.0991(5) 0.061(3) Uani 1 1 d .
H12A H 1.1614 0.5593 -0.1341 0.091 Uiso 1 1 calc GR
H12B H 1.0989 0.4981 -0.1234 0.091 Uiso 1 1 calc GR
H12C H 1.1780 0.5439 -0.0618 0.091 Uiso 1 1 calc GR

loop_
_atom_site_aniso_label
_atom_site_aniso_U_11
_atom_site_aniso_U_22
_atom_site_aniso_U_33
_atom_site_aniso_U_23
_atom_site_aniso_U_13
_atom_site_aniso_U_12
Br1 0.0515(6) 0.0422(6) 0.0279(4) 0.0130(4) 0.0227(4) 0.0167(5)
Br2 0.0478(6) 0.0587(7) 0.0334(5) 0.0133(5) 0.0280(4) 0.0115(5)
S1 0.0309(12) 0.0261(11) 0.0255(10) 0.0127(9) 0.0180(9) 0.0144(9)
S2 0.0317(12) 0.0336(12) 0.0233(10) 0.0129(9) 0.0158(9) 0.0074(10)
S3 0.0379(13) 0.0213(11) 0.0316(10) 0.0110(9) 0.0240(10) 0.0121(10)
S4 0.0384(13) 0.0357(13) 0.0265(10) 0.0169(10) 0.0169(9) 0.0191(10)
F1 0.029(3) 0.033(3) 0.034(2) 0.017(2) 0.013(2) 0.020(2)
F2 0.038(3) 0.029(3) 0.025(2) 0.014(2) 0.009(2) 0.011(2)
N1 0.031(4) 0.016(3) 0.017(3) 0.009(3) 0.013(3) 0.006(3)
N2 0.022(4) 0.011(3) 0.018(3) 0.001(3) 0.007(3) -0.001(3)
C1 0.027(5) 0.012(4) 0.019(4) 0.001(3) 0.010(3) -0.001(3)
C2 0.018(4) 0.021(4) 0.024(4) 0.010(3) 0.012(3) 0.003(3)
C3 0.016(4) 0.024(5) 0.032(4) 0.007(4) 0.009(4) 0.004(4)
C4 0.036(5) 0.025(5) 0.023(4) 0.015(4) 0.008(4) 0.009(4)
C5 0.030(5) 0.010(4) 0.015(4) -0.003(3) 0.007(3) -0.002(3)
C6 0.025(5) 0.017(4) 0.018(4) 0.007(3) 0.008(3) 0.002(4)
C7 0.024(5) 0.020(4) 0.022(4) 0.005(3) 0.014(3) 0.008(3)
C8 0.023(4) 0.013(4) 0.021(4) 0.002(3) 0.012(3) 0.008(3)
C9 0.022(4) 0.010(4) 0.025(4) 0.007(3) 0.008(3) 0.006(3)
C10 0.026(5) 0.023(4) 0.030(4) 0.014(4) 0.011(4) 0.008(4)
C11 0.028(5) 0.023(4) 0.030(4) 0.006(4) 0.021(4) 0.012(4)
C12 0.032(5) 0.028(5) 0.025(4) 0.011(4) 0.020(4) 0.013(4)
C13 0.032(5) 0.023(4) 0.018(4) 0.010(3) 0.014(3) 0.005(4)
C14 0.046(6) 0.035(5) 0.027(4) 0.016(4) 0.016(4) 0.018(4)
C15 0.061(6) 0.034(5) 0.030(4) 0.021(4) 0.023(4) 0.012(5)
C16 0.040(5) 0.030(5) 0.020(4) 0.007(4) 0.017(4) 0.006(4)
C17 0.022(4) 0.034(5) 0.021(4) 0.012(4) 0.015(3) 0.010(4)
C18 0.041(6) 0.041(5) 0.037(5) 0.021(4) 0.023(4) 0.019(4)
C19 0.053(6) 0.033(5) 0.040(5) 0.021(4) 0.025(4) 0.028(4)
C20 0.024(5) 0.035(5) 0.031(4) 0.014(4) 0.016(4) 0.014(4)
C21 0.033(5) 0.027(5) 0.020(4) 0.002(3) 0.011(4) 0.003(4)
C22 0.031(5) 0.030(5) 0.023(4) 0.004(4) 0.008(4) 0.011(4)
C23 0.019(4) 0.029(5) 0.026(4) 0.002(4) 0.014(3) 0.015(4)
C24 0.032(5) 0.031(5) 0.025(4) 0.010(4) 0.013(4) 0.014(4)
C25 0.032(5) 0.026(5) 0.028(4) 0.013(4) 0.011(4) 0.007(4)
C26 0.031(5) 0.033(5) 0.032(4) 0.019(4) 0.014(4) 0.011(4)
C27 0.041(5) 0.026(5) 0.031(4) 0.006(4) 0.018(4) 0.007(4)
C28 0.048(6) 0.042(6) 0.039(5) 0.007(4) 0.024(4) 0.009(5)
C29 0.026(5) 0.023(4) 0.023(4) 0.011(3) 0.012(3) 0.006(4)
C30 0.039(6) 0.044(6) 0.036(5) 0.021(4) 0.017(4) 0.011(4)
C31 0.033(5) 0.040(5) 0.028(4) 0.005(4) 0.000(4) 0.007(4)
C32 0.037(5) 0.027(5) 0.029(4) 0.014(4) 0.018(4) 0.018(4)
C33 0.055(6) 0.035(5) 0.020(4) 0.014(4) 0.010(4) 0.022(4)
C34 0.063(7) 0.033(5) 0.031(4) 0.020(4) 0.020(4) 0.017(5)
C35 0.042(6) 0.034(5) 0.035(4) 0.017(4) 0.017(4) 0.012(4)
C36 0.062(7) 0.035(5) 0.037(5) 0.015(4) 0.029(4) 0.020(5)
C37 0.056(6) 0.033(5) 0.043(5) 0.017(4) 0.028(5) 0.013(5)
C38 0.053(6) 0.045(6) 0.048(5) 0.019(5) 0.030(5) 0.018(5)
C39 0.078(8) 0.037(6) 0.069(6) 0.013(5) 0.056(6) 0.011(5)
C40 0.088(9) 0.050(7) 0.091(8) 0.016(6) 0.071(7) 0.014(6)
Br41 0.0610(7) 0.0524(6) 0.0346(5) 0.0191(5) 0.0324(5) 0.0220(5)
Br42 0.0457(6) 0.0606(7) 0.0311(5) 0.0119(4) 0.0252(4) 0.0114(5)
S41 0.0358(13) 0.0278(12) 0.0296(10) 0.0124(9) 0.0196(9) 0.0111(10)
S42 0.0353(13) 0.0361(13) 0.0229(10) 0.0108(9) 0.0160(9) 0.0073(10)
S43 0.0500(15) 0.0287(12) 0.0332(11) 0.0138(10) 0.0278(10) 0.0152(11)
S44 0.0674(18) 0.0428(14) 0.0245(10) 0.0135(10) 0.0155(11) 0.0230(13)
F41 0.032(3) 0.035(3) 0.033(2) 0.013(2) 0.014(2) 0.014(2)
F42 0.035(3) 0.033(3) 0.031(2) 0.017(2) 0.012(2) 0.006(2)
N41 0.023(4) 0.019(4) 0.028(3) 0.009(3) 0.016(3) 0.003(3)
N42 0.023(4) 0.028(4) 0.023(3) 0.010(3) 0.011(3) 0.002(3)
C41 0.022(4) 0.016(4) 0.023(4) 0.004(3) 0.009(3) 0.001(3)
C42 0.015(4) 0.025(5) 0.024(4) 0.003(3) 0.008(3) -0.004(4)
C43 0.018(5) 0.029(5) 0.026(4) 0.009(4) 0.003(3) -0.001(4)
C44 0.023(5) 0.013(4) 0.024(4) 0.003(3) 0.003(3) -0.005(3)
C45 0.028(5) 0.017(4) 0.022(4) 0.006(3) 0.015(3) -0.003(4)
C46 0.017(4) 0.027(5) 0.017(4) 0.001(3) 0.008(3) -0.005(4)
C47 0.019(4) 0.023(4) 0.020(4) 0.002(3) 0.008(3) -0.004(3)
C48 0.031(5) 0.024(5) 0.018(4) 0.008(3) 0.007(3) 0.000(4)
C49 0.028(5) 0.016(4) 0.025(4) 0.002(3) 0.010(4) -0.004(4)
C50 0.029(5) 0.036(5) 0.023(4) 0.006(4) 0.009(4) 0.005(4)
C51 0.024(5) 0.027(5) 0.032(4) 0.009(4) 0.013(4) 0.003(4)
C52 0.037(5) 0.021(4) 0.027(4) 0.002(4) 0.021(4) 0.001(4)
C53 0.040(5) 0.015(4) 0.021(4) 0.001(3) 0.011(4) -0.003(4)
C54 0.062(7) 0.014(4) 0.036(5) 0.010(4) 0.018(4) 0.005(4)
C55 0.064(7) 0.034(5) 0.026(4) 0.013(4) 0.025(4) 0.010(5)
C56 0.039(5) 0.043(6) 0.018(4) 0.011(4) 0.016(4) -0.008(4)
C57 0.032(5) 0.044(5) 0.013(4) 0.015(4) 0.008(3) 0.007(4)
C58 0.037(6) 0.061(6) 0.038(5) 0.023(5) 0.029(4) 0.023(5)
C59 0.047(6) 0.052(6) 0.042(5) 0.026(5) 0.014(4) 0.016(5)
C60 0.020(5) 0.059(6) 0.011(4) 0.012(4) 0.005(3) 0.004(4)
C61 0.025(5) 0.029(5) 0.024(4) 0.006(4) 0.011(3) 0.007(4)
C62 0.020(4) 0.038(5) 0.020(4) 0.004(4) 0.011(3) 0.014(4)
C63 0.030(5) 0.033(5) 0.032(4) 0.011(4) 0.015(4) 0.013(4)
C64 0.039(5) 0.031(5) 0.025(4) 0.008(4) 0.019(4) 0.013(4)
C65 0.031(5) 0.034(5) 0.027(4) 0.007(4) 0.019(4) 0.010(4)
C66 0.035(5) 0.034(5) 0.027(4) 0.012(4) 0.015(4) 0.007(4)
C67 0.042(6) 0.032(5) 0.037(5) 0.010(4) 0.018(4) 0.011(4)
C68 0.048(6) 0.063(7) 0.036(5) 0.016(5) 0.030(4) 0.020(5)
C69 0.045(5) 0.024(5) 0.032(4) 0.009(4) 0.029(4) 0.018(4)
C70 0.041(6) 0.060(6) 0.045(5) 0.032(5) 0.026(4) 0.025(5)
C71 0.045(6) 0.059(6) 0.042(5) 0.029(5) 0.027(4) 0.022(5)
C72 0.061(6) 0.028(5) 0.042(5) 0.014(4) 0.042(5) 0.025(4)
C73 0.042(6) 0.033(5) 0.032(4) 0.017(4) 0.014(4) 0.009(4)
C74 0.043(6) 0.038(5) 0.025(4) 0.010(4) 0.019(4) 0.014(4)
C75 0.045(6) 0.039(5) 0.027(4) 0.017(4) 0.018(4) 0.016(4)
C76 0.044(6) 0.038(5) 0.033(5) 0.011(4) 0.018(4) 0.010(4)
C77 0.044(6) 0.033(5) 0.023(4) 0.006(4) 0.015(4) 0.008(4)
C78 0.041(6) 0.034(5) 0.039(5) 0.015(4) 0.019(4) 0.013(4)
C79 0.060(7) 0.043(6) 0.039(5) 0.017(5) 0.025(5) 0.017(5)
C80 0.059(7) 0.047(6) 0.055(6) 0.011(5) 0.022(5) 0.006(5)
Br81 0.0663(7) 0.0602(7) 0.0405(5) 0.0221(5) 0.0377(5) 0.0286(5)
Br82 0.0511(6) 0.0479(6) 0.0327(5) 0.0054(4) 0.0272(4) 0.0048(5)
S81 0.0351(13) 0.0331(12) 0.0323(11) 0.0154(10) 0.0219(10) 0.0165(10)
S82 0.0348(13) 0.0309(12) 0.0223(10) 0.0068(9) 0.0174(9) 0.0072(10)
S83 0.0340(13) 0.0254(12) 0.0320(11) 0.0122(9) 0.0212(9) 0.0112(10)
S84 0.0342(13) 0.0411(13) 0.0246(10) 0.0146(10) 0.0143(9) 0.0154(11)
F81 0.036(3) 0.032(3) 0.040(3) 0.019(2) 0.017(2) 0.019(2)
F82 0.038(3) 0.030(3) 0.035(2) 0.015(2) 0.010(2) 0.012(2)
N81 0.021(4) 0.024(4) 0.028(3) 0.014(3) 0.012(3) 0.004(3)
N82 0.021(4) 0.029(4) 0.023(3) 0.011(3) 0.008(3) 0.005(3)
C81 0.024(5) 0.017(4) 0.026(4) 0.004(3) 0.017(3) 0.004(3)
C82 0.025(5) 0.013(4) 0.035(4) 0.009(4) 0.006(4) 0.003(4)
C83 0.015(4) 0.022(5) 0.033(4) 0.005(4) 0.004(4) 0.002(4)
C84 0.033(5) 0.026(5) 0.024(4) 0.015(4) 0.000(4) -0.001(4)
C85 0.028(5) 0.013(4) 0.023(4) 0.002(3) 0.008(3) -0.003(4)
C86 0.025(5) 0.013(4) 0.032(4) 0.008(3) 0.011(4) -0.003(3)
C87 0.023(5) 0.030(5) 0.031(4) 0.016(4) 0.008(4) -0.001(4)
C88 0.021(4) 0.017(4) 0.031(4) 0.006(3) 0.013(3) 0.002(3)
C89 0.022(4) 0.013(4) 0.023(4) 0.000(3) 0.007(3) 0.001(3)
C90 0.023(5) 0.034(5) 0.037(5) 0.013(4) 0.014(4) 0.012(4)
C91 0.022(5) 0.021(4) 0.033(4) 0.004(4) 0.021(4) 0.010(4)
C92 0.035(5) 0.020(4) 0.030(4) 0.006(4) 0.015(4) 0.010(4)
C93 0.027(5) 0.023(4) 0.023(4) 0.004(3) 0.011(3) 0.000(4)
C94 0.054(6) 0.030(5) 0.032(4) 0.014(4) 0.028(4) 0.009(4)
C95 0.052(6) 0.037(5) 0.031(4) 0.020(4) 0.019(4) 0.000(5)
C96 0.044(6) 0.034(5) 0.019(4) 0.002(4) 0.012(4) -0.001(4)
C97 0.025(5) 0.034(5) 0.023(4) 0.014(4) 0.013(3) 0.006(4)
C98 0.040(5) 0.028(5) 0.026(4) 0.014(4) 0.018(4) 0.008(4)
C99 0.040(5) 0.032(5) 0.030(4) 0.012(4) 0.019(4) 0.022(4)
C100 0.035(5) 0.022(4) 0.024(4) 0.003(3) 0.006(4) 0.011(4)
C101 0.048(6) 0.029(5) 0.032(4) 0.008(4) 0.020(4) 0.020(4)
C102 0.024(5) 0.045(5) 0.025(4) 0.011(4) 0.010(4) 0.018(4)
C103 0.024(5) 0.026(5) 0.027(4) 0.001(4) 0.006(4) 0.002(4)
C104 0.029(5) 0.041(5) 0.025(4) 0.011(4) 0.011(4) 0.009(4)
C105 0.041(5) 0.036(5) 0.022(4) 0.006(4) 0.012(4) 0.004(4)
C106 0.039(5) 0.035(5) 0.024(4) 0.014(4) 0.015(4) 0.014(4)
C107 0.041(5) 0.030(5) 0.028(4) 0.008(4) 0.021(4) 0.013(4)
C108 0.059(7) 0.052(6) 0.037(5) 0.013(5) 0.032(5) 0.001(5)
C109 0.027(5) 0.029(5) 0.029(4) 0.017(4) 0.015(4) 0.014(4)
C110 0.035(5) 0.025(5) 0.031(4) 0.007(4) 0.018(4) 0.000(4)
C111 0.032(5) 0.029(5) 0.033(4) 0.013(4) 0.012(4) 0.011(4)
C112 0.041(5) 0.031(5) 0.023(4) 0.016(4) 0.015(4) 0.012(4)
C113 0.037(5) 0.037(5) 0.022(4) 0.013(4) 0.017(4) 0.006(4)
C114 0.041(6) 0.043(5) 0.022(4) 0.008(4) 0.012(4) 0.009(4)
C115 0.043(6) 0.034(5) 0.032(4) 0.012(4) 0.016(4) 0.014(4)
C116 0.042(6) 0.036(5) 0.030(4) 0.016(4) 0.013(4) 0.005(4)
C117 0.038(5) 0.033(5) 0.038(5) 0.015(4) 0.015(4) 0.006(4)
C118 0.036(5) 0.042(6) 0.040(5) 0.018(4) 0.019(4) 0.005(4)
C119 0.065(7) 0.045(6) 0.044(5) 0.011(5) 0.036(5) 0.000(5)
C120 0.075(8) 0.039(6) 0.065(6) 0.000(5) 0.056(6) 0.000(5)

loop_
_atom_type_symbol
_atom_type_description
_atom_type_scat_dispersion_real
_atom_type_scat_dispersion_imag
_atom_type_scat_source
C C 0.0033 0.0016 'International Tables Vol C Tables 4.2.6.8 and 6.1.1.4'
H H 0.0000 0.0000 'International Tables Vol C Tables 4.2.6.8 and 6.1.1.4'
Br Br -0.2901 2.4595 'International Tables Vol C Tables 4.2.6.8 and 6.1.1.4'
F F 0.0171 0.0103 'International Tables Vol C Tables 4.2.6.8 and 6.1.1.4'
N N 0.0061 0.0033 'International Tables Vol C Tables 4.2.6.8 and 6.1.1.4'
S S 0.1246 0.1234 'International Tables Vol C Tables 4.2.6.8 and 6.1.1.4'

loop_
_exptl_crystal_face_index_h
_exptl_crystal_face_index_k
_exptl_crystal_face_index_l
_exptl_crystal_face_perp_dist
_exptl_oxdiff_crystal_face_indexfrac_h
_exptl_oxdiff_crystal_face_indexfrac_k
_exptl_oxdiff_crystal_face_indexfrac_l
_exptl_oxdiff_crystal_face_x
_exptl_oxdiff_crystal_face_y
_exptl_oxdiff_crystal_face_z
0 0 1 0.0258 0.0012 0.0020 0.9944 -0.0116 0.0348 0.0100
0 1 0 0.0250 -0.0005 0.9972 -0.0030 0.0153 0.0307 -0.0247
0 -1 0 0.0180 0.0005 -0.9972 0.0030 -0.0153 -0.0307 0.0247
0 0 -1 0.0198 -0.0012 -0.0020 -0.9944 0.0116 -0.0348 -0.0100
-1 0 0 0.2216 -0.9968 -0.0017 0.0025 -0.0316 -0.0128 -0.0264
0 -1 1 0.0219 0.0018 -0.9951 0.9974 -0.0269 0.0041 0.0347
0 1 -1 0.0329 -0.0018 0.9951 -0.9974 0.0269 -0.0041 -0.0347
1 0 0 0.2136 0.9968 0.0017 -0.0025 0.0316 0.0128 0.0264

loop_
_geom_angle_atom_site_label_1
_geom_angle_atom_site_label_2
_geom_angle_atom_site_label_3
_geom_angle
C12 S1 C9 91.0(3)
C16 S2 C13 91.7(3)
C20 S3 C17 94.2(3)
C32 S4 C29 92.8(3)
C8 N1 C1 120.0(6)
C7 N2 C6 120.0(6)
N1 C1 C2 117.8(6)
N1 C1 C6 119.4(6)
C6 C1 C2 122.6(6)
C1 C2 C9 123.6(6)
C3 C2 C1 113.8(6)
C3 C2 C9 122.5(7)
F1 C3 C2 121.3(6)
F1 C3 C4 115.2(6)
C2 C3 C4 123.4(7)
F2 C4 C3 113.8(7)
F2 C4 C5 121.4(6)
C5 C4 C3 124.9(6)
C4 C5 C6 113.9(6)
C4 C5 C13 123.2(6)
C6 C5 C13 122.9(7)
N2 C6 C1 119.8(6)
N2 C6 C5 118.9(6)
C1 C6 C5 121.3(7)
N2 C7 C8 120.1(6)
N2 C7 C17 116.0(6)
C8 C7 C17 123.8(6)
N1 C8 C7 119.9(6)
N1 C8 C29 114.4(6)
C7 C8 C29 125.6(6)
C2 C9 S1 122.0(5)
C10 C9 S1 109.7(5)
C10 C9 C2 128.2(6)
C9 C10 H10 122.7
C9 C10 C11 114.5(6)
C11 C10 H10 122.7
C10 C11 H11 124.6
C12 C11 C10 110.8(7)
C12 C11 H11 124.6
S1 C12 Br1 118.9(4)
C11 C12 Br1 127.1(6)
C11 C12 S1 114.0(5)
C5 C13 S2 122.7(5)
C14 C13 S2 109.4(5)
C14 C13 C5 127.9(7)
C13 C14 H14 122.8
C13 C14 C15 114.3(7)
C15 C14 H14 122.8
C14 C15 H15 124.1
C16 C15 C14 111.8(6)
C16 C15 H15 124.1
S2 C16 Br2 119.3(4)
C15 C16 Br2 128.0(5)
C15 C16 S2 112.7(6)
C7 C17 S3 120.7(5)
C18 C17 S3 108.5(5)
C18 C17 C7 130.0(6)
C17 C18 H18 123.1
C17 C18 C19 113.7(6)
C19 C18 H18 123.1
C18 C19 H19 123.6
C20 C19 C18 112.9(6)
C20 C19 H19 123.6
C19 C20 S3 110.5(6)
C19 C20 C21 126.1(7)
C21 C20 S3 123.2(5)
C20 C21 H21A 107.8
C20 C21 H21B 107.8
C20 C21 C22 118.0(6)
H21A C21 H21B 107.1
C22 C21 H21A 107.8
C22 C21 H21B 107.8
C21 C22 H22A 109.3
C21 C22 H22B 109.3
H22A C22 H22B 108.0
C23 C22 C21 111.4(6)
C23 C22 H22A 109.3
C23 C22 H22B 109.3
C22 C23 H23A 108.0
C22 C23 H23B 108.0
H23A C23 H23B 107.3
C24 C23 C22 117.0(6)
C24 C23 H23A 108.0
C24 C23 H23B 108.0
C23 C24 H24A 109.3
C23 C24 H24B 109.3
C23 C24 C25 111.6(5)
H24A C24 H24B 108.0
C25 C24 H24A 109.3
C25 C24 H24B 109.3
C24 C25 H25A 108.1
C24 C25 H25B 108.1
H25A C25 H25B 107.3
C26 C25 C24 116.7(6)
C26 C25 H25A 108.1
C26 C25 H25B 108.1
C25 C26 H26A 109.2
C25 C26 H26B 109.2
C25 C26 C27 112.2(6)
H26A C26 H26B 107.9
C27 C26 H26A 109.2
C27 C26 H26B 109.2
C26 C27 H27A 108.8
C26 C27 H27B 108.8
H27A C27 H27B 107.7
C28 C27 C26 113.6(6)
C28 C27 H27A 108.8
C28 C27 H27B 108.8
C27 C28 H28A 109.5
C27 C28 H28B 109.5
C27 C28 H28C 109.5
H28A C28 H28B 109.5
H28A C28 H28C 109.5
H28B C28 H28C 109.5
C8 C29 S4 118.4(5)
C30 C29 S4 111.0(5)
C30 C29 C8 129.9(6)
C29 C30 H30 124.0
C29 C30 C31 111.9(7)
C31 C30 H30 124.0
C30 C31 H31 123.6
C32 C31 C30 112.9(7)
C32 C31 H31 123.6
C31 C32 S4 111.3(5)
C31 C32 C33 126.7(7)
C33 C32 S4 121.9(6)
C32 C33 H33A 108.8
C32 C33 H33B 108.8
C32 C33 C34 113.7(5)
H33A C33 H33B 107.7
C34 C33 H33A 108.8
C34 C33 H33B 108.8
C33 C34 H34A 108.9
C33 C34 H34B 108.9
H34A C34 H34B 107.7
C35 C34 C33 113.3(5)
C35 C34 H34A 108.9
C35 C34 H34B 108.9
C34 C35 H35A 108.4
C34 C35 H35B 108.4
H35A C35 H35B 107.4
C36 C35 C34 115.6(6)
C36 C35 H35A 108.4
C36 C35 H35B 108.4
C35 C36 H36A 109.1
C35 C36 H36B 109.1
C35 C36 C37 112.5(6)
H36A C36 H36B 107.8
C37 C36 H36A 109.1
C37 C36 H36B 109.1
C36 C37 H37A 109.0
C36 C37 H37B 109.0
H37A C37 H37B 107.8
C38 C37 C36 112.7(6)
C38 C37 H37A 109.0
C38 C37 H37B 109.0
C37 C38 H38A 109.1
C37 C38 H38B 109.1
C37 C38 C39 112.7(6)
H38A C38 H38B 107.8
C39 C38 H38A 109.1
C39 C38 H38B 109.1
C38 C39 H39A 108.9
C38 C39 H39B 108.9
H39A C39 H39B 107.8
C40 C39 C38 113.1(7)
C40 C39 H39A 108.9
C40 C39 H39B 108.9
C39 C40 H40A 109.5
C39 C40 H40B 109.5
C39 C40 H40C 109.5
H40A C40 H40B 109.5
H40A C40 H40C 109.5
H40B C40 H40C 109.5
C52 S41 C49 90.9(4)
C56 S42 C53 91.2(4)
C60 S43 C57 93.8(3)
C72 S44 C69 95.7(4)
C48 N41 C41 120.2(6)
C47 N42 C46 121.7(6)
N41 C41 C42 117.8(6)
N41 C41 C46 119.8(7)
C46 C41 C42 122.3(6)
C41 C42 C49 122.3(6)
C43 C42 C41 114.6(6)
C43 C42 C49 123.0(7)
F41 C43 C42 121.7(7)
F41 C43 C44 114.9(6)
C42 C43 C44 123.4(7)
F42 C44 C43 114.3(6)
F42 C44 C45 122.3(6)
C45 C44 C43 123.3(6)
C44 C45 C46 115.7(6)
C44 C45 C53 121.9(6)
C46 C45 C53 122.4(7)
N42 C46 C41 119.0(6)
N42 C46 C45 120.3(6)
C41 C46 C45 120.6(7)
N42 C47 C48 117.7(7)
N42 C47 C57 116.2(6)
C57 C47 C48 126.1(6)
N41 C48 C47 121.5(6)
N41 C48 C69 115.1(6)
C47 C48 C69 123.5(7)
C42 C49 S41 122.8(6)
C50 C49 S41 110.5(5)
C50 C49 C42 126.6(6)
C49 C50 H50 122.7
C49 C50 C51 114.6(6)
C51 C50 H50 122.7
C50 C51 H51 125.1
C52 C51 C50 109.8(7)
C52 C51 H51 125.1
S41 C52 Br41 119.7(4)
C51 C52 Br41 126.2(6)
C51 C52 S41 114.1(5)
C45 C53 S42 122.6(5)
C54 C53 S42 109.4(6)
C54 C53 C45 128.0(7)
C53 C54 H54 122.9
C53 C54 C55 114.2(7)
C55 C54 H54 122.9
C54 C55 H55 124.4
C56 C55 C54 111.1(7)
C56 C55 H55 124.4
S42 C56 Br42 118.3(5)
C55 C56 Br42 127.6(5)
C55 C56 S42 114.1(6)
C47 C57 S43 119.3(5)
C58 C57 S43 110.0(6)
C58 C57 C47 130.5(7)
C57 C58 H58 123.9
C57 C58 C59 112.2(7)
C59 C58 H58 123.9
C58 C59 H59 123.0
C60 C59 C58 113.9(7)
C60 C59 H59 123.0
C59 C60 S43 109.7(6)
C59 C60 C61 126.8(7)
C61 C60 S43 123.5(5)
C60 C61 H61A 108.1
C60 C61 H61B 108.1
C60 C61 C62 116.6(6)
H61A C61 H61B 107.3
C62 C61 H61A 108.1
C62 C61 H61B 108.1
C61 C62 H62A 109.5
C61 C62 H62B 109.5
C61 C62 C63 110.7(6)
H62A C62 H62B 108.1
C63 C62 H62A 109.5
C63 C62 H62B 109.5
C62 C63 H63A 108.4
C62 C63 H63B 108.4
H63A C63 H63B 107.4
C64 C63 C62 115.7(6)
C64 C63 H63A 108.4
C64 C63 H63B 108.4
C63 C64 H64A 109.4
C63 C64 H64B 109.4
C63 C64 C65 111.0(6)
H64A C64 H64B 108.0
C65 C64 H64A 109.4
C65 C64 H64B 109.4
C64 C65 H65A 108.2
C64 C65 H65B 108.2
C64 C65 C66 116.2(6)
H65A C65 H65B 107.4
C66 C65 H65A 108.2
C66 C65 H65B 108.2
C65 C66 H66A 109.3
C65 C66 H66B 109.3
H66A C66 H66B 107.9
C67 C66 C65 111.7(6)
C67 C66 H66A 109.3
C67 C66 H66B 109.3
C66 C67 H67A 108.8
C66 C67 H67B 108.8
C66 C67 C68 113.9(6)
H67A C67 H67B 107.7
C68 C67 H67A 108.8
C68 C67 H67B 108.8
C67 C68 H68A 109.5
C67 C68 H68B 109.5
C67 C68 H68C 109.5
H68A C68 H68B 109.5
H68A C68 H68C 109.5
H68B C68 H68C 109.5
C48 C69 S44 119.4(6)
C70 C69 S44 111.2(5)
C70 C69 C48 127.8(7)
C69 C70 H70 126.3
C69 C70 C71 107.4(7)
C71 C70 H70 126.3
C70 C71 H71 122.1
C72 C71 C70 115.8(7)
C72 C71 H71 122.1
C71 C72 S44 109.4(6)
C71 C72 C73 126.4(7)
C73 C72 S44 124.0(6)
C72 C73 H73A 108.7
C72 C73 H73B 108.7
C72 C73 C74 114.0(6)
H73A C73 H73B 107.6
C74 C73 H73A 108.7
C74 C73 H73B 108.7
C73 C74 H74A 109.2
C73 C74 H74B 109.2
H74A C74 H74B 107.9
C75 C74 C73 112.2(6)
C75 C74 H74A 109.2
C75 C74 H74B 109.2
C74 C75 H75A 108.7
C74 C75 H75B 108.7
H75A C75 H75B 107.6
C76 C75 C74 114.1(6)
C76 C75 H75A 108.7
C76 C75 H75B 108.7
C75 C76 H76A 109.0
C75 C76 H76B 109.0
C75 C76 C77 113.0(6)
H76A C76 H76B 107.8
C77 C76 H76A 109.0
C77 C76 H76B 109.0
C76 C77 H77A 108.8
C76 C77 H77B 108.8
H77A C77 H77B 107.7
C78 C77 C76 113.6(6)
C78 C77 H77A 108.8
C78 C77 H77B 108.8
C77 C78 H78A 108.7
C77 C78 H78B 108.7
H78A C78 H78B 107.6
C79 C78 C77 114.4(6)
C79 C78 H78A 108.7
C79 C78 H78B 108.7
C78 C79 H79A 109.0
C78 C79 H79B 109.0
C78 C79 C80 113.1(6)
H79A C79 H79B 107.8
C80 C79 H79A 109.0
C80 C79 H79B 109.0
C79 C80 H80A 109.5
C79 C80 H80B 109.5
C79 C80 H80C 109.5
H80A C80 H80B 109.5
H80A C80 H80C 109.5
H80B C80 H80C 109.5
C92 S81 C89 90.8(3)
C96 S82 C93 91.1(4)
C100 S83 C97 92.7(4)
C112 S84 C109 93.6(3)
C88 N81 C81 121.3(6)
C87 N82 C86 120.6(6)
N81 C81 C82 120.1(6)
N81 C81 C86 118.4(6)
C82 C81 C86 121.5(6)
C81 C82 C89 124.3(6)
C83 C82 C81 115.7(7)
C83 C82 C89 120.0(7)
F81 C83 C82 122.3(7)
F81 C83 C84 115.0(6)
C82 C83 C84 122.7(7)
F82 C84 C83 113.8(7)
C85 C84 F82 121.7(7)
C85 C84 C83 124.5(6)
C84 C85 C86 114.6(6)
C84 C85 C93 122.8(6)
C86 C85 C93 122.6(7)
N82 C86 C81 120.0(6)
N82 C86 C85 119.0(6)
C81 C86 C85 121.0(7)
N82 C87 C88 118.3(7)
N82 C87 C97 115.9(6)
C97 C87 C88 125.6(6)
N81 C88 C87 120.6(6)
N81 C88 C109 116.0(6)
C109 C88 C87 123.3(7)
C82 C89 S81 121.3(6)
C90 C89 S81 110.2(5)
C90 C89 C82 128.6(6)
C89 C90 H90 122.9
C89 C90 C91 114.3(6)
C91 C90 H90 122.9
C90 C91 H91 124.6
C92 C91 C90 110.7(7)
C92 C91 H91 124.6
S81 C92 Br81 119.6(4)
C91 C92 Br81 126.4(6)
C91 C92 S81 114.0(5)
C85 C93 S82 122.0(5)
C94 C93 S82 110.5(5)
C94 C93 C85 127.5(7)
C93 C94 H94 123.1
C93 C94 C95 113.7(7)
C95 C94 H94 123.1
C94 C95 H95 123.7
C96 C95 C94 112.5(7)
C96 C95 H95 123.7
S82 C96 Br82 119.3(5)
C95 C96 Br82 128.5(6)
C95 C96 S82 112.2(6)
C87 C97 S83 119.4(5)
C98 C97 S83 110.5(5)
C98 C97 C87 129.8(6)
C97 C98 H98 124.0
C97 C98 C99 112.0(6)
C99 C98 H98 124.0
C98 C99 H99 123.0
C100 C99 C98 114.0(7)
C100 C99 H99 123.0
C99 C100 S83 110.7(6)
C99 C100 C101 127.9(7)
C101 C100 S83 121.4(5)
C100 C101 H10A 108.4
C100 C101 H10B 108.4
C100 C101 C102 115.4(6)
H10A C101 H10B 107.5
C102 C101 H10A 108.4
C102 C101 H10B 108.4
C101 C102 H10C 109.4
C101 C102 H10D 109.4
C101 C102 C103 111.2(6)
H10C C102 H10D 108.0
C103 C102 H10C 109.4
C103 C102 H10D 109.4
C102 C103 H10E 107.9
C102 C103 H10F 107.9
H10E C103 H10F 107.2
C104 C103 C102 117.6(6)
C104 C103 H10E 107.9
C104 C103 H10F 107.9
C103 C104 H10G 109.3
C103 C104 H10H 109.3
H10G C104 H10H 108.0
C105 C104 C103 111.6(6)
C105 C104 H10G 109.3
C105 C104 H10H 109.3
C104 C105 H10I 108.1
C104 C105 H10J 108.1
C104 C105 C106 116.9(6)
H10I C105 H10J 107.3
C106 C105 H10I 108.1
C106 C105 H10J 108.1
C105 C106 H10K 109.2
C105 C106 H10L 109.2
H10K C106 H10L 107.9
C107 C106 C105 112.0(6)
C107 C106 H10K 109.2
C107 C106 H10L 109.2
C106 C107 H10M 108.7
C106 C107 H10N 108.7
H10M C107 H10N 107.6
C108 C107 C106 114.4(6)
C108 C107 H10M 108.7
C108 C107 H10N 108.7
C107 C108 H10O 109.5
C107 C108 H10P 109.5
C107 C108 H10Q 109.5
H10O C108 H10P 109.5
H10O C108 H10Q 109.5
H10P C108 H10Q 109.5
C88 C109 S84 117.4(5)
C110 C109 S84 109.9(5)
C110 C109 C88 132.0(6)
C109 C110 H110 123.6
C109 C110 C111 112.8(7)
C111 C110 H110 123.6
C110 C111 H111 123.7
C112 C111 C110 112.6(7)
C112 C111 H111 123.7
C111 C112 S84 111.0(5)
C111 C112 C113 128.9(6)
C113 C112 S84 120.1(6)
C112 C113 H11A 108.4
C112 C113 H11B 108.4
C112 C113 C114 115.4(6)
H11A C113 H11B 107.5
C114 C113 H11A 108.4
C114 C113 H11B 108.4
C113 C114 H11C 109.3
C113 C114 H11D 109.3
H11C C114 H11D 108.0
C115 C114 C113 111.6(6)
C115 C114 H11C 109.3
C115 C114 H11D 109.3
C114 C115 H11E 108.8
C114 C115 H11F 108.8
H11E C115 H11F 107.7
C116 C115 C114 113.8(6)
C116 C115 H11E 108.8
C116 C115 H11F 108.8
C115 C116 H11G 108.5
C115 C116 H11H 108.5
C115 C116 C117 115.1(6)
H11G C116 H11H 107.5
C117 C116 H11G 108.5
C117 C116 H11H 108.5
C116 C117 H11I 108.6
C116 C117 H11J 108.6
H11I C117 H11J 107.6
C118 C117 C116 114.7(6)
C118 C117 H11I 108.6
C118 C117 H11J 108.6
C117 C118 H11K 108.7
C117 C118 H11L 108.7
C117 C118 C119 114.1(6)
H11K C118 H11L 107.6
C119 C118 H11K 108.7
C119 C118 H11L 108.7
C118 C119 H11M 109.2
C118 C119 H11N 109.2
C118 C119 C120 112.0(7)
H11M C119 H11N 107.9
C120 C119 H11M 109.2
C120 C119 H11N 109.2
C119 C120 H12A 109.5
C119 C120 H12B 109.5
C119 C120 H12C 109.5
H12A C120 H12B 109.5
H12A C120 H12C 109.5
H12B C120 H12C 109.5

loop_
_geom_bond_atom_site_label_1
_geom_bond_atom_site_label_2
_geom_bond_distance
Br1 C12 1.864(6)
Br2 C16 1.863(7)
S1 C9 1.729(6)
S1 C12 1.703(7)
S2 C13 1.727(7)
S2 C16 1.704(6)
S3 C17 1.730(6)
S3 C20 1.701(7)
S4 C29 1.716(7)
S4 C32 1.680(7)
F1 C3 1.337(7)
F2 C4 1.350(7)
N1 C1 1.358(7)
N1 C8 1.303(8)
N2 C6 1.338(8)
N2 C7 1.315(7)
C1 C2 1.433(9)
C1 C6 1.406(9)
C2 C3 1.371(8)
C2 C9 1.461(9)
C3 C4 1.397(9)
C4 C5 1.358(10)
C5 C6 1.444(8)
C5 C13 1.449(9)
C7 C8 1.428(9)
C7 C17 1.436(9)
C8 C29 1.467(8)
C9 C10 1.368(9)
C10 H10 0.9500
C10 C11 1.406(9)
C11 H11 0.9500
C11 C12 1.338(9)
C13 C14 1.368(8)
C14 H14 0.9500
C14 C15 1.399(10)
C15 H15 0.9500
C15 C16 1.342(10)
C17 C18 1.391(9)
C18 H18 0.9500
C18 C19 1.419(10)
C19 H19 0.9500
C19 C20 1.375(9)
C20 C21 1.487(9)
C21 H21A 0.9900
C21 H21B 0.9900
C21 C22 1.513(9)
C22 H22A 0.9900
C22 H22B 0.9900
C22 C23 1.510(9)
C23 H23A 0.9900
C23 H23B 0.9900
C23 C24 1.501(8)
C24 H24A 0.9900
C24 H24B 0.9900
C24 C25 1.516(9)
C25 H25A 0.9900
C25 H25B 0.9900
C25 C26 1.500(9)
C26 H26A 0.9900
C26 H26B 0.9900
C26 C27 1.521(10)
C27 H27A 0.9900
C27 H27B 0.9900
C27 C28 1.521(9)
C28 H28A 0.9800
C28 H28B 0.9800
C28 H28C 0.9800
C29 C30 1.354(9)
C30 H30 0.9500
C30 C31 1.425(9)
C31 H31 0.9500
C31 C32 1.360(10)
C32 C33 1.489(9)
C33 H33A 0.9900
C33 H33B 0.9900
C33 C34 1.518(10)
C34 H34A 0.9900
C34 H34B 0.9900
C34 C35 1.515(9)
C35 H35A 0.9900
C35 H35B 0.9900
C35 C36 1.501(10)
C36 H36A 0.9900
C36 H36B 0.9900
C36 C37 1.532(9)
C37 H37A 0.9900
C37 H37B 0.9900
C37 C38 1.505(10)
C38 H38A 0.9900
C38 H38B 0.9900
C38 C39 1.519(10)
C39 H39A 0.9900
C39 H39B 0.9900
C39 C40 1.484(11)
C40 H40A 0.9800
C40 H40B 0.9800
C40 H40C 0.9800
Br41 C52 1.865(6)
Br42 C56 1.874(8)
S41 C49 1.720(7)
S41 C52 1.699(7)
S42 C53 1.727(8)
S42 C56 1.702(6)
S43 C57 1.704(7)
S43 C60 1.665(8)
S44 C69 1.683(7)
S44 C72 1.655(7)
F41 C43 1.327(8)
F42 C44 1.324(7)
N41 C41 1.352(8)
N41 C48 1.290(8)
N42 C46 1.340(9)
N42 C47 1.326(8)
C41 C42 1.425(9)
C41 C46 1.419(9)
C42 C43 1.360(9)
C42 C49 1.476(9)
C43 C44 1.411(9)
C44 C45 1.357(9)
C45 C46 1.422(8)
C45 C53 1.467(9)
C47 C48 1.449(9)
C47 C57 1.439(10)
C48 C69 1.452(9)
C49 C50 1.356(10)
C50 H50 0.9500
C50 C51 1.412(9)
C51 H51 0.9500
C51 C52 1.355(9)
C53 C54 1.375(9)
C54 H54 0.9500
C54 C55 1.410(10)
C55 H55 0.9500
C55 C56 1.327(10)
C57 C58 1.333(9)
C58 H58 0.9500
C58 C59 1.409(10)
C59 H59 0.9500
C59 C60 1.346(9)
C60 C61 1.501(9)
C61 H61A 0.9900
C61 H61B 0.9900
C61 C62 1.503(9)
C62 H62A 0.9900
C62 H62B 0.9900
C62 C63 1.519(9)
C63 H63A 0.9900
C63 H63B 0.9900
C63 C64 1.515(9)
C64 H64A 0.9900
C64 H64B 0.9900
C64 C65 1.522(9)
C65 H65A 0.9900
C65 H65B 0.9900
C65 C66 1.527(9)
C66 H66A 0.9900
C66 H66B 0.9900
C66 C67 1.497(10)
C67 H67A 0.9900
C67 H67B 0.9900
C67 C68 1.511(9)
C68 H68A 0.9800
C68 H68B 0.9800
C68 H68C 0.9800
C69 C70 1.403(10)
C70 H70 0.9500
C70 C71 1.463(9)
C71 H71 0.9500
C71 C72 1.354(10)
C72 C73 1.505(9)
C73 H73A 0.9900
C73 H73B 0.9900
C73 C74 1.533(10)
C74 H74A 0.9900
C74 H74B 0.9900
C74 C75 1.528(9)
C75 H75A 0.9900
C75 H75B 0.9900
C75 C76 1.495(10)
C76 H76A 0.9900
C76 H76B 0.9900
C76 C77 1.524(9)
C77 H77A 0.9900
C77 H77B 0.9900
C77 C78 1.521(10)
C78 H78A 0.9900
C78 H78B 0.9900
C78 C79 1.499(9)
C79 H79A 0.9900
C79 H79B 0.9900
C79 C80 1.509(11)
C80 H80A 0.9800
C80 H80B 0.9800
C80 H80C 0.9800
Br81 C92 1.863(7)
Br82 C96 1.848(8)
S81 C89 1.733(7)
S81 C92 1.705(7)
S82 C93 1.720(7)
S82 C96 1.713(7)
S83 C97 1.713(7)
S83 C100 1.694(7)
S84 C109 1.712(7)
S84 C112 1.688(7)
F81 C83 1.336(8)
F82 C84 1.350(7)
N81 C81 1.339(8)
N81 C88 1.295(8)
N82 C86 1.340(9)
N82 C87 1.325(7)
C81 C82 1.397(9)
C81 C86 1.438(9)
C82 C83 1.375(9)
C82 C89 1.465(9)
C83 C84 1.405(10)
C84 C85 1.346(10)
C85 C86 1.440(9)
C85 C93 1.479(9)
C87 C88 1.455(9)
C87 C97 1.438(10)
C88 C109 1.449(9)
C89 C90 1.341(9)
C90 H90 0.9500
C90 C91 1.430(9)
C91 H91 0.9500
C91 C92 1.321(9)
C93 C94 1.357(9)
C94 H94 0.9500
C94 C95 1.391(10)
C95 H95 0.9500
C95 C96 1.339(10)
C97 C98 1.377(9)
C98 H98 0.9500
C98 C99 1.397(9)
C99 H99 0.9500
C99 C100 1.358(9)
C100 C101 1.499(10)
C101 H10A 0.9900
C101 H10B 0.9900
C101 C102 1.508(9)
C102 H10C 0.9900
C102 H10D 0.9900
C102 C103 1.514(9)
C103 H10E 0.9900
C103 H10F 0.9900
C103 C104 1.509(9)
C104 H10G 0.9900
C104 H10H 0.9900
C104 C105 1.501(10)
C105 H10I 0.9900
C105 H10J 0.9900
C105 C106 1.519(9)
C106 H10K 0.9900
C106 H10L 0.9900
C106 C107 1.514(9)
C107 H10M 0.9900
C107 H10N 0.9900
C107 C108 1.500(9)
C108 H10O 0.9800
C108 H10P 0.9800
C108 H10Q 0.9800
C109 C110 1.382(9)
C110 H110 0.9500
C110 C111 1.415(9)
C111 H111 0.9500
C111 C112 1.377(10)
C112 C113 1.489(8)
C113 H11A 0.9900
C113 H11B 0.9900
C113 C114 1.519(10)
C114 H11C 0.9900
C114 H11D 0.9900
C114 C115 1.508(9)
C115 H11E 0.9900
C115 H11F 0.9900
C115 C116 1.505(10)
C116 H11G 0.9900
C116 H11H 0.9900
C116 C117 1.515(9)
C117 H11I 0.9900
C117 H11J 0.9900
C117 C118 1.499(10)
C118 H11K 0.9900
C118 H11L 0.9900
C118 C119 1.525(9)
C119 H11M 0.9900
C119 H11N 0.9900
C119 C120 1.525(11)
C120 H12A 0.9800
C120 H12B 0.9800
C120 H12C 0.9800

loop_
_geom_hbond_atom_site_label_D
_geom_hbond_atom_site_label_H
_geom_hbond_atom_site_label_A
_geom_hbond_distance_DH
_geom_hbond_distance_HA
_geom_hbond_distance_DA
_geom_hbond_angle_DHA
_geom_hbond_site_symmetry_A
C10 H10 F1 0.95 2.23 2.784(7) 116.4 .
C11 H11 F1 0.95 2.54 3.090(8) 117.2 2_666
C14 H14 F2 0.95 2.19 2.771(9) 118.7 .
C30 H30 S84 0.95 2.88 3.511(8) 124.5 1_455
C50 H50 F41 0.95 2.19 2.772(8) 118.7 .
C50 H50 F81 0.95 2.61 3.149(9) 116.6 2_766
C51 H51 F81 0.95 2.53 3.098(8) 118.1 2_766
C54 H54 F42 0.95 2.18 2.765(9) 118.4 .
C90 H90 F81 0.95 2.23 2.760(8) 114.6 .
C91 H91 F41 0.95 2.54 3.100(8) 117.8 2_766
C94 H94 F82 0.95 2.24 2.793(9) 116.3 .
